data_7028282
loop_
_publ_author_name
'Ghorai, Samir'
'Mukherjee, Chandan'

_publ_section_title
;
 Effect of ligand substituent on the reactivity of Ni(II) complexes
 towards oxygen.
;
_journal_issue 2
_journal_name_full 'Dalton transactions (Cambridge, England : 2003)'
_journal_page_first 394
_journal_page_last 397
_journal_paper_doi 10.1039/c3dt52072b
_journal_volume 43
_journal_year 2014
_chemical_compound_source synthesis
_chemical_formula_moiety 'C36 H45 N2 Ni O3'
_chemical_formula_sum 'C36 H45 N2 Ni O3'
_chemical_formula_weight 612.45
_space_group_IT_number 19
_symmetry_cell_setting orthorhombic
_symmetry_Int_Tables_number 19
_symmetry_space_group_name_Hall 'P 2ac 2ab'
_symmetry_space_group_name_H-M 'P 21 21 21'
_atom_sites_solution_hydrogens geom
_atom_sites_solution_primary direct
_atom_sites_solution_secondary difmap
_audit_creation_method SHELXL-97
_cell_angle_alpha 90.00
_cell_angle_beta 90.00
_cell_angle_gamma 90.00
_cell_formula_units_Z 4
_cell_length_a 6.4633(3)
_cell_length_b 18.9923(9)
_cell_length_c 27.1870(13)
_cell_measurement_temperature 296(2)
_cell_volume 3337.3(3)
_computing_cell_refinement 'Bruker SMART'
_computing_data_collection 'Bruker SMART'
_computing_data_reduction 'Bruker SAINT'
_computing_molecular_graphics 'Bruker SHELXTL'
_computing_publication_material 'Bruker SHELXTL'
_computing_structure_refinement 'SHELXL-97 (Sheldrick, 1997)'
_computing_structure_solution 'SHELXS-97 (Sheldrick, 1990)'
_diffrn_ambient_temperature 296(2)
_diffrn_measured_fraction_theta_full 0.970
_diffrn_measured_fraction_theta_max 0.970
_diffrn_measurement_device_type 'CCD area detector'
_diffrn_measurement_method 'phi and omega scans'
_diffrn_radiation_monochromator graphite
_diffrn_radiation_probe x-ray
_diffrn_radiation_type MoK\a
_diffrn_radiation_wavelength 0.71073
_diffrn_reflns_av_R_equivalents 0.0840
_diffrn_reflns_av_unetI/netI 0.0951
_diffrn_reflns_limit_h_max 7
_diffrn_reflns_limit_h_min -7
_diffrn_reflns_limit_k_max 22
_diffrn_reflns_limit_k_min -22
_diffrn_reflns_limit_l_max 32
_diffrn_reflns_limit_l_min -32
_diffrn_reflns_number 25383
_diffrn_reflns_theta_full 24.99
_diffrn_reflns_theta_max 24.99
_diffrn_reflns_theta_min 1.31
_diffrn_source 'fine-focus sealed tube'
_exptl_absorpt_coefficient_mu 0.617
_exptl_absorpt_correction_T_max 0.884
_exptl_absorpt_correction_T_min 0.813
_exptl_absorpt_correction_type multi-scan
_exptl_absorpt_process_details SADABS
_exptl_crystal_colour brown
_exptl_crystal_density_diffrn 1.219
_exptl_crystal_density_method 'not measured'
_exptl_crystal_description needle
_exptl_crystal_F_000 1308
_exptl_crystal_recrystallization_method 'dichloromethane, acetonitrile, ethanol'
_exptl_crystal_size_max 0.44
_exptl_crystal_size_mid 0.28
_exptl_crystal_size_min 0.20
_refine_diff_density_max 0.312
_refine_diff_density_min -0.330
_refine_diff_density_rms 0.092
_refine_ls_abs_structure_details 'Flack H D (1983), Acta Cryst. A39, 876-881'
_refine_ls_abs_structure_Flack 0.011(19)
_refine_ls_extinction_method none
_refine_ls_goodness_of_fit_ref 1.061
_refine_ls_hydrogen_treatment mixed
_refine_ls_matrix_type full
_refine_ls_number_parameters 391
_refine_ls_number_reflns 5666
_refine_ls_number_restraints 0
_refine_ls_restrained_S_all 1.061
_refine_ls_R_factor_all 0.0940
_refine_ls_R_factor_gt 0.0481
_refine_ls_shift/su_max 0.000
_refine_ls_shift/su_mean 0.000
_refine_ls_structure_factor_coef Fsqd
_refine_ls_weighting_details 'calc w=1/[\s^2^(Fo^2^)+(0.0450P)^2^+0.1000P] where P=(Fo^2^+2Fc^2^)/3'
_refine_ls_weighting_scheme calc
_refine_ls_wR_factor_gt 0.0913
_refine_ls_wR_factor_ref 0.1180
_reflns_number_gt 3671
_reflns_number_total 5666
_reflns_threshold_expression >2sigma(I)
_cod_data_source_file c3dt52072b.txt
_cod_data_source_block cm_013c
_cod_original_sg_symbol_Hall '-P 2ac 2ab'
_cod_database_code 7028282

loop_
_symmetry_equiv_pos_as_xyz
'x, y, z'
'-x+1/2, -y, z+1/2'
'-x, y+1/2, -z+1/2'
'x+1/2, -y+1/2, -z'

loop_
_atom_site_label
_atom_site_type_symbol
_atom_site_fract_x
_atom_site_fract_y
_atom_site_fract_z
_atom_site_U_iso_or_equiv
_atom_site_adp_type
_atom_site_occupancy
_atom_site_symmetry_multiplicity
_atom_site_calc_flag
_atom_site_refinement_flags
Ni1 Ni 0.14177(9) 0.42317(3) 0.582449(19) 0.04286(19) Uani 1 1 d .
C2 C 0.1646(8) 0.3399(2) 0.66092(15) 0.0412(11) Uani 1 1 d .
C7 C -0.2208(8) 0.3370(2) 0.56357(16) 0.0431(12) Uani 1 1 d .
C18 C 0.6658(9) 0.6176(2) 0.52572(17) 0.0531(13) Uani 1 1 d .
H18 H 0.7714 0.6491 0.5333 0.064 Uiso 1 1 calc R
C29 C 0.3659(9) 0.3449(2) 0.74190(16) 0.0526(13) Uani 1 1 d .
C19 C 0.5791(7) 0.5805(2) 0.56432(15) 0.0440(12) Uani 1 1 d .
C15 C 0.3542(9) 0.5258(2) 0.50236(16) 0.0453(12) Uani 1 1 d .
C8 C -0.3900(8) 0.3016(2) 0.58316(19) 0.0524(12) Uani 1 1 d .
H8 H -0.3864 0.2879 0.6160 0.063 Uiso 1 1 calc R
C13 C -0.0736(9) 0.4011(3) 0.48877(19) 0.0629(16) Uani 1 1 d .
C12 C -0.2340(8) 0.3622(2) 0.51473(17) 0.0472(13) Uani 1 1 d .
C5 C 0.0319(8) 0.2007(2) 0.67814(16) 0.0505(13) Uani 1 1 d .
C31 C 0.5796(10) 0.3589(3) 0.7200(2) 0.081(2) Uani 1 1 d .
H31A H 0.6426 0.3151 0.7108 0.122 Uiso 1 1 calc R
H31B H 0.6646 0.3822 0.7439 0.122 Uiso 1 1 calc R
H31C H 0.5658 0.3883 0.6914 0.122 Uiso 1 1 calc R
C25 C 0.6508(8) 0.5888(2) 0.61765(15) 0.0474(12) Uani 1 1 d .
C20 C 0.4161(8) 0.5312(2) 0.55243(16) 0.0425(13) Uani 1 1 d .
C33 C -0.0221(10) 0.1239(3) 0.68975(18) 0.0641(16) Uani 1 1 d .
C16 C 0.4529(8) 0.5664(3) 0.46521(16) 0.0546(14) Uani 1 1 d .
H16 H 0.4095 0.5615 0.4328 0.065 Uiso 1 1 calc R
C1 C 0.0187(8) 0.3060(2) 0.62935(15) 0.0410(12) Uani 1 1 d .
C32 C 0.3962(11) 0.3024(3) 0.78968(17) 0.088(2) Uani 1 1 d .
H32A H 0.2636 0.2902 0.8031 0.132 Uiso 1 1 calc R
H32B H 0.4716 0.3303 0.8131 0.132 Uiso 1 1 calc R
H32C H 0.4724 0.2602 0.7826 0.132 Uiso 1 1 calc R
C4 C 0.1599(8) 0.2386(2) 0.71191(15) 0.0509(13) Uani 1 1 d .
H4 H 0.1996 0.2156 0.7406 0.061 Uiso 1 1 calc R
C17 C 0.6075(9) 0.6118(3) 0.47560(17) 0.0552(14) Uani 1 1 d .
C6 C -0.0399(8) 0.2353(2) 0.63797(15) 0.0457(13) Uani 1 1 d .
H6 H -0.1278 0.2126 0.6161 0.055 Uiso 1 1 calc R
C14 C 0.1938(9) 0.4812(2) 0.48828(16) 0.0511(14) Uani 1 1 d .
H14 H 0.1616 0.4812 0.4549 0.061 Uiso 1 1 calc R
C3 C 0.2286(8) 0.3064(3) 0.70521(15) 0.0471(13) Uani 1 1 d .
C26 C 0.8229(11) 0.6454(3) 0.62209(19) 0.083(2) Uani 1 1 d .
H26A H 0.8633 0.6500 0.6559 0.125 Uiso 1 1 calc R
H26B H 0.7716 0.6897 0.6103 0.125 Uiso 1 1 calc R
H26C H 0.9404 0.6314 0.6028 0.125 Uiso 1 1 calc R
C21 C 0.7154(10) 0.6575(3) 0.43645(19) 0.0719(18) Uani 1 1 d .
C9 C -0.5613(9) 0.2862(3) 0.5558(2) 0.0600(15) Uani 1 1 d .
H9 H -0.6699 0.2607 0.5695 0.072 Uiso 1 1 calc R
C28 C 0.4677(9) 0.6130(3) 0.64966(17) 0.0691(16) Uani 1 1 d .
H28A H 0.3589 0.5787 0.6480 0.104 Uiso 1 1 calc R
H28B H 0.4175 0.6575 0.6378 0.104 Uiso 1 1 calc R
H28C H 0.5126 0.6180 0.6831 0.104 Uiso 1 1 calc R
C11 C -0.4125(9) 0.3469(3) 0.4880(2) 0.0614(16) Uani 1 1 d .
H11 H -0.4232 0.3631 0.4559 0.074 Uiso 1 1 calc R
C10 C -0.5714(9) 0.3092(3) 0.5073(2) 0.0619(16) Uani 1 1 d .
H10 H -0.6866 0.2988 0.4881 0.074 Uiso 1 1 calc R
C35 C -0.1512(14) 0.1214(3) 0.7372(2) 0.123(3) Uani 1 1 d .
H35A H -0.0878 0.1506 0.7617 0.184 Uiso 1 1 calc R
H35B H -0.1581 0.0738 0.7489 0.184 Uiso 1 1 calc R
H35C H -0.2885 0.1382 0.7305 0.184 Uiso 1 1 calc R
C24 C 0.9420(11) 0.6387(4) 0.4343(2) 0.109(3) Uani 1 1 d .
H24A H 0.9582 0.5937 0.4186 0.163 Uiso 1 1 calc R
H24B H 0.9969 0.6365 0.4671 0.163 Uiso 1 1 calc R
H24C H 1.0151 0.6739 0.4158 0.163 Uiso 1 1 calc R
C36 C 0.1750(12) 0.0809(3) 0.6971(3) 0.132(3) Uani 1 1 d .
H36A H 0.2430 0.0747 0.6660 0.198 Uiso 1 1 calc R
H36B H 0.1403 0.0357 0.7105 0.198 Uiso 1 1 calc R
H36C H 0.2656 0.1053 0.7193 0.198 Uiso 1 1 calc R
C27 C 0.7353(10) 0.5197(3) 0.63741(18) 0.0690(17) Uani 1 1 d .
H27A H 0.6331 0.4835 0.6335 0.104 Uiso 1 1 calc R
H27B H 0.7682 0.5250 0.6717 0.104 Uiso 1 1 calc R
H27C H 0.8579 0.5071 0.6195 0.104 Uiso 1 1 calc R
C34 C -0.1446(12) 0.0889(3) 0.6486(2) 0.107(3) Uani 1 1 d .
H34A H -0.2701 0.1148 0.6430 0.160 Uiso 1 1 calc R
H34B H -0.1777 0.0415 0.6578 0.160 Uiso 1 1 calc R
H34C H -0.0632 0.0886 0.6190 0.160 Uiso 1 1 calc R
C30 C 0.2667(10) 0.4160(3) 0.75659(18) 0.0862(19) Uani 1 1 d .
H30A H 0.2659 0.4470 0.7287 0.129 Uiso 1 1 calc R
H30B H 0.3453 0.4370 0.7827 0.129 Uiso 1 1 calc R
H30C H 0.1272 0.4082 0.7675 0.129 Uiso 1 1 calc R
C22 C 0.6098(13) 0.6523(4) 0.3870(2) 0.124(3) Uani 1 1 d .
H22A H 0.6773 0.6831 0.3641 0.185 Uiso 1 1 calc R
H22B H 0.4674 0.6658 0.3903 0.185 Uiso 1 1 calc R
H22C H 0.6178 0.6047 0.3753 0.185 Uiso 1 1 calc R
C23 C 0.7017(13) 0.7355(3) 0.4522(2) 0.116(3) Uani 1 1 d .
H23A H 0.7631 0.7411 0.4841 0.175 Uiso 1 1 calc R
H23B H 0.5592 0.7496 0.4535 0.175 Uiso 1 1 calc R
H23C H 0.7743 0.7642 0.4288 0.175 Uiso 1 1 calc R
N2 N 0.0801(6) 0.43828(18) 0.51631(13) 0.0450(10) Uani 1 1 d .
N1 N -0.0416(6) 0.34847(17) 0.59072(13) 0.0421(9) Uani 1 1 d .
O2 O 0.3339(5) 0.49396(13) 0.58667(10) 0.0483(8) Uani 1 1 d .
O1 O 0.2290(5) 0.40155(14) 0.64623(10) 0.0473(8) Uani 1 1 d .
O3 O -0.0716(8) 0.4019(2) 0.44370(12) 0.1066(17) Uani 1 1 d .

loop_
_atom_site_aniso_label
_atom_site_aniso_U_11
_atom_site_aniso_U_22
_atom_site_aniso_U_33
_atom_site_aniso_U_23
_atom_site_aniso_U_13
_atom_site_aniso_U_12
Ni1 0.0481(4) 0.0426(3) 0.0379(3) 0.0021(3) -0.0055(3) -0.0025(3)
C2 0.041(3) 0.045(3) 0.038(2) -0.002(2) 0.004(2) 0.003(3)
C7 0.034(3) 0.046(3) 0.049(3) -0.004(2) -0.003(3) 0.003(2)
C18 0.048(4) 0.055(3) 0.057(3) 0.009(3) 0.006(3) -0.003(3)
C29 0.068(4) 0.047(3) 0.043(3) 0.004(2) -0.008(3) -0.004(3)
C19 0.044(3) 0.042(3) 0.046(3) 0.005(2) 0.000(2) 0.000(3)
C15 0.050(3) 0.046(3) 0.040(3) 0.002(2) -0.005(3) 0.000(3)
C8 0.041(4) 0.062(3) 0.055(3) -0.014(3) 0.010(3) 0.002(3)
C13 0.080(5) 0.060(4) 0.049(3) 0.008(3) -0.016(3) -0.009(3)
C12 0.053(4) 0.040(3) 0.048(3) 0.002(2) -0.013(3) 0.004(3)
C5 0.056(4) 0.050(3) 0.045(3) 0.005(2) 0.004(3) -0.005(3)
C31 0.079(6) 0.096(5) 0.068(4) 0.003(3) -0.023(4) -0.017(4)
C25 0.051(3) 0.047(3) 0.044(3) 0.002(2) 0.000(3) -0.007(3)
C20 0.044(4) 0.041(3) 0.042(3) 0.000(2) 0.001(2) 0.000(2)
C33 0.098(5) 0.046(3) 0.049(3) 0.009(3) -0.004(3) -0.020(3)
C16 0.061(4) 0.065(4) 0.038(3) 0.010(3) -0.003(3) 0.003(3)
C1 0.041(3) 0.050(3) 0.033(2) 0.001(2) 0.007(2) 0.002(3)
C32 0.133(7) 0.079(4) 0.052(3) 0.013(3) -0.026(4) -0.027(4)
C4 0.065(4) 0.049(3) 0.039(2) 0.010(2) 0.000(3) -0.003(3)
C17 0.050(4) 0.068(3) 0.048(3) 0.017(3) 0.007(3) -0.007(3)
C6 0.051(4) 0.049(3) 0.037(3) -0.002(2) 0.001(2) -0.007(3)
C14 0.067(4) 0.049(3) 0.037(3) 0.004(2) 0.000(3) 0.005(3)
C3 0.050(3) 0.056(3) 0.035(3) 0.001(2) 0.002(2) 0.002(3)
C26 0.095(6) 0.095(4) 0.060(3) 0.002(3) -0.011(4) -0.043(4)
C21 0.070(5) 0.086(4) 0.060(4) 0.028(3) 0.004(3) -0.004(4)
C9 0.038(4) 0.069(4) 0.073(4) -0.018(3) 0.001(3) 0.001(3)
C28 0.085(5) 0.074(4) 0.049(3) -0.016(3) -0.002(3) 0.005(3)
C11 0.064(5) 0.052(3) 0.069(4) -0.009(3) -0.024(3) 0.002(3)
C10 0.046(4) 0.058(3) 0.082(4) -0.021(3) -0.017(3) 0.014(3)
C35 0.199(9) 0.088(4) 0.081(4) 0.002(3) 0.058(5) -0.059(6)
C24 0.071(5) 0.161(7) 0.094(5) 0.053(4) 0.030(4) 0.021(5)
C36 0.132(7) 0.052(4) 0.211(8) 0.032(5) -0.030(7) -0.003(5)
C27 0.074(5) 0.075(4) 0.058(3) 0.001(3) -0.016(3) 0.006(3)
C34 0.182(7) 0.060(4) 0.077(4) 0.014(3) -0.022(5) -0.060(5)
C30 0.121(6) 0.073(4) 0.064(3) -0.019(3) -0.016(3) 0.012(4)
C22 0.113(7) 0.190(7) 0.068(4) 0.067(5) -0.002(4) -0.044(6)
C23 0.137(8) 0.100(5) 0.112(5) 0.052(4) 0.018(5) -0.005(5)
N2 0.052(3) 0.042(2) 0.041(2) 0.0026(18) -0.007(2) -0.003(2)
N1 0.041(3) 0.043(2) 0.042(2) -0.0030(19) -0.004(2) -0.0019(19)
O2 0.062(2) 0.0466(17) 0.0365(16) 0.0080(15) -0.003(2) -0.0150(17)
O1 0.057(2) 0.0475(19) 0.0378(17) 0.0032(15) -0.0024(16) -0.0053(16)
O3 0.146(5) 0.129(4) 0.045(2) 0.011(2) -0.026(2) -0.065(3)

loop_
_atom_type_symbol
_atom_type_description
_atom_type_scat_dispersion_real
_atom_type_scat_dispersion_imag
_atom_type_scat_source
C C 0.0033 0.0016 'International Tables Vol C Tables 4.2.6.8 and 6.1.1.4'
H H 0.0000 0.0000 'International Tables Vol C Tables 4.2.6.8 and 6.1.1.4'
N N 0.0061 0.0033 'International Tables Vol C Tables 4.2.6.8 and 6.1.1.4'
O O 0.0106 0.0060 'International Tables Vol C Tables 4.2.6.8 and 6.1.1.4'
Ni Ni 0.3393 1.1124 'International Tables Vol C Tables 4.2.6.8 and 6.1.1.4'

loop_
_geom_angle_atom_site_label_1
_geom_angle_atom_site_label_2
_geom_angle_atom_site_label_3
_geom_angle
O2 Ni1 N1 169.10(14)
O2 Ni1 N2 95.30(14)
N1 Ni1 N2 95.60(16)
O2 Ni1 O1 84.19(13)
N1 Ni1 O1 84.98(15)
N2 Ni1 O1 173.36(16)
O1 C2 C3 124.6(4)
O1 C2 C1 115.5(4)
C3 C2 C1 119.9(4)
C8 C7 N1 121.9(4)
C8 C7 C12 118.4(5)
N1 C7 C12 119.7(4)
C19 C18 C17 125.5(5)
C3 C29 C31 110.8(4)
C3 C29 C32 112.0(4)
C31 C29 C32 107.8(5)
C3 C29 C30 110.2(5)
C31 C29 C30 108.8(4)
C32 C29 C30 107.0(4)
C18 C19 C20 117.1(4)
C18 C19 C25 123.0(4)
C20 C19 C25 119.9(4)
C14 C15 C16 117.9(4)
C14 C15 C20 121.1(4)
C16 C15 C20 121.0(5)
C9 C8 C7 122.2(5)
O3 C13 N2 120.6(5)
O3 C13 C12 119.9(5)
N2 C13 C12 119.4(4)
C11 C12 C7 117.9(5)
C11 C12 C13 116.3(5)
C7 C12 C13 125.7(5)
C6 C5 C4 118.0(4)
C6 C5 C33 123.3(5)
C4 C5 C33 118.6(4)
C27 C25 C19 110.8(4)
C27 C25 C28 109.5(4)
C19 C25 C28 109.5(4)
C27 C25 C26 108.2(4)
C19 C25 C26 111.2(4)
C28 C25 C26 107.5(4)
O2 C20 C15 122.5(4)
O2 C20 C19 119.7(4)
C15 C20 C19 117.7(4)
C34 C33 C36 107.2(5)
C34 C33 C5 112.4(4)
C36 C33 C5 110.2(5)
C34 C33 C35 108.7(5)
C36 C33 C35 109.1(5)
C5 C33 C35 109.1(4)
C17 C16 C15 122.0(4)
N1 C1 C6 127.2(4)
N1 C1 C2 112.4(4)
C6 C1 C2 120.3(4)
C3 C4 C5 125.0(4)
C16 C17 C18 116.6(4)
C16 C17 C21 123.4(5)
C18 C17 C21 119.9(5)
C5 C6 C1 120.2(5)
N2 C14 C15 128.6(4)
C4 C3 C2 115.9(4)
C4 C3 C29 123.4(4)
C2 C3 C29 120.6(4)
C24 C21 C22 112.8(6)
C24 C21 C17 109.5(5)
C22 C21 C17 111.9(5)
C24 C21 C23 107.1(6)
C22 C21 C23 106.5(5)
C17 C21 C23 108.8(5)
C8 C9 C10 119.2(5)
C10 C11 C12 122.4(5)
C11 C10 C9 119.7(5)
C14 N2 C13 112.6(4)
C14 N2 Ni1 121.8(3)
C13 N2 Ni1 125.3(3)
C1 N1 C7 123.2(4)
C1 N1 Ni1 110.9(3)
C7 N1 Ni1 125.8(3)
C20 O2 Ni1 129.7(3)
C2 O1 Ni1 112.6(3)

loop_
_geom_bond_atom_site_label_1
_geom_bond_atom_site_label_2
_geom_bond_distance
Ni1 O2 1.834(3)
Ni1 N1 1.862(4)
Ni1 N2 1.864(3)
Ni1 O1 1.869(3)
C2 O1 1.305(5)
C2 C3 1.423(6)
C2 C1 1.429(6)
C7 C8 1.390(6)
C7 N1 1.390(6)
C7 C12 1.414(6)
C18 C19 1.383(6)
C18 C17 1.418(6)
C29 C3 1.522(6)
C29 C31 1.528(8)
C29 C32 1.542(6)
C29 C30 1.548(7)
C19 C20 1.447(6)
C19 C25 1.530(6)
C15 C14 1.393(6)
C15 C16 1.422(6)
C15 C20 1.422(6)
C8 C9 1.365(7)
C13 O3 1.226(5)
C13 N2 1.431(6)
C13 C12 1.455(7)
C12 C11 1.394(7)
C5 C6 1.357(6)
C5 C4 1.430(6)
C5 C33 1.532(6)
C25 C27 1.519(6)
C25 C28 1.539(7)
C25 C26 1.551(7)
C20 O2 1.284(5)
C33 C34 1.524(7)
C33 C36 1.526(8)
C33 C35 1.536(8)
C16 C17 1.349(6)
C1 N1 1.380(5)
C1 C6 1.415(6)
C4 C3 1.375(6)
C17 C21 1.541(7)
C14 N2 1.336(5)
C21 C24 1.509(8)
C21 C22 1.510(8)
C21 C23 1.545(8)
C9 C10 1.391(7)
C11 C10 1.357(7)
